data_7130250
loop_
_publ_author_name
'Poskin, Thomas J.'
'Piscelli, Bruno A.'
'Yoshida, Keigo'
'Cordes, David Bradford'
'Slawin, Alexandra'
'Cormanich, Rodrigo A.'
'Yamada, Shigeyuki'
'O'Hagan, David'

_publ_section_title
;
 Janus faced fluorocyclohexanes for supramolecular assembly: Synthesis and
 solid state structures of equatorial mono-, di- and tri alkylated
 cyclohexanes and with tri-axial C-F bonds to impart polarity.
;
_journal_name_full 'Chemical Communications'
_journal_paper_doi 10.1039/D2CC03010A
_journal_year 2022
_chemical_formula_moiety 'C14 H23 F5'
_chemical_formula_sum 'C14 H23 F5'
_chemical_formula_weight 286.32
_space_group_crystal_system monoclinic
_space_group_IT_number 14
_space_group_name_Hall '-P 2yn'
_space_group_name_H-M_alt 'P 1 21/n 1'
_atom_sites_solution_hydrogens geom
_atom_sites_solution_primary dual
_audit_creation_date 2022-05-17
_audit_creation_method
;
Olex2 1.5
(compiled 2022.04.07 svn.rca3783a0 for OlexSys, GUI svn.r6498)
;
_audit_update_record
;
2022-05-23 deposited with the CCDC.	2022-06-20 downloaded from the CCDC.
;
_cell_angle_alpha 90
_cell_angle_beta 101.86(3)
_cell_angle_gamma 90
_cell_formula_units_Z 12
_cell_length_a 5.5262(16)
_cell_length_b 70.03(3)
_cell_length_c 11.417(4)
_cell_measurement_reflns_used 1533
_cell_measurement_temperature 173
_cell_measurement_theta_max 67.9860
_cell_measurement_theta_min 3.8170
_cell_volume 4324(3)
_computing_cell_refinement 'CrysAlisPro 1.171.40.14a (Rigaku OD, 2018)'
_computing_data_collection 'CrystalClear-SM Expert 2.1 b45 (Rigaku OD, 2015)'
_computing_data_reduction 'CrysAlisPro 1.171.40.14a (Rigaku OD, 2018)'
_computing_molecular_graphics 'Olex2 1.5 (Dolomanov et al., 2009)'
_computing_publication_material 'Olex2 1.5 (Dolomanov et al., 2009)'
_computing_structure_refinement 'SHELXL 2018/3 (Sheldrick, 2015)'
_computing_structure_solution 'SHELXT 2018/2 (Sheldrick, 2018)'
_diffrn_ambient_temperature 173
_diffrn_detector 'hybrid photon counting detector'
_diffrn_measured_fraction_theta_full 0.998
_diffrn_measured_fraction_theta_max 0.931
_diffrn_measurement_details
;
List of Runs (angles in degrees, time in seconds):

  # Type    Start    End  Width  t~exp~   \w     \q     \k     \f   Frames
#--------------------------------------------------------------------------
  1  \f      0.00 200.00   0.50   15.00   0.00 -30.00   0.00    --   400
  2  \w    -72.00   1.00   0.50   15.00    --  -30.00 -72.00 -90.00  146
  3  \w   -113.00 -71.00   0.50   15.00    --  -30.00 180.00 -45.00   84
  4  \f      0.00 200.00   0.50   15.00   0.00 -67.00   0.00    --   400
  5  \w    -85.00 -13.00   0.50   15.00    --  -67.00  72.00  90.00  144
  6  \w   -133.00 -93.00   0.50   15.00    --  -67.00 180.00   0.00   80
  7  \w    -85.00 -12.00   0.50   15.00    --  -67.00  72.00 -90.00  146
  8  \w   -126.00 -86.00   0.50   15.00    --  -67.00 180.00-180.00   80
  9  \f      0.00 200.00   0.50   15.00 -25.00-110.00   0.00    --   400
 10  \w   -128.00 -20.00   0.50   15.00    -- -110.00  72.00-135.00  216
 11  \w   -128.00 -20.00   0.50   15.00    -- -110.00  72.00  45.00  216
 12  \w   -115.00 -20.00   0.50   15.00    -- -110.00  72.00 -45.00  190
 13  \w   -113.00 -23.00   0.50   15.00    -- -110.00  72.00 135.00  180
 14  \w   -141.00 -46.00   0.50   15.00    -- -110.00 180.00 -90.00  190
 15  \w   -141.00 -46.00   0.50   15.00    -- -110.00 180.00-180.00  190
 16  \w   -141.00 -59.00   0.50   15.00    -- -110.00 180.00  90.00  164
 17  \w   -141.00 -55.00   0.50   15.00    -- -110.00 180.00   0.00  172
 18  \w   -141.00 -59.00   0.50   15.00    -- -110.00 180.00  45.00  164
 19  \w   -141.00 -78.00   0.50   15.00    -- -110.00 180.00 -45.00  126
 20  \w   -140.00 -77.00   0.50   15.00    -- -110.00 180.00-135.00  126
 21  \w   -140.00 -56.00   0.50   15.00    -- -110.00 180.00 135.00  168
;
_diffrn_measurement_device 'AFC12: Kappa 4 circle'
_diffrn_measurement_device_type 'Rigaku XtaLAB P100K'
_diffrn_measurement_method '\w and \f scans'
_diffrn_measurement_specimen_support Loop
_diffrn_orient_matrix_type 'CrysAlisPro convention (1999,Acta A55,543-557)'
_diffrn_orient_matrix_UB_11 -0.1096811000
_diffrn_orient_matrix_UB_12 -0.0134887000
_diffrn_orient_matrix_UB_13 0.0822686000
_diffrn_orient_matrix_UB_21 -0.0206674000
_diffrn_orient_matrix_UB_22 -0.0159851000
_diffrn_orient_matrix_UB_23 -0.0946320000
_diffrn_orient_matrix_UB_31 0.2614275000
_diffrn_orient_matrix_UB_32 -0.0068903000
_diffrn_orient_matrix_UB_33 0.0575283000
_diffrn_radiation_monochromator 'Rigaku Osmic Confocal Optical System'
_diffrn_radiation_probe x-ray
_diffrn_radiation_type 'Cu K\a'
_diffrn_radiation_wavelength 1.54184
_diffrn_reflns_av_R_equivalents 0.3923
_diffrn_reflns_av_unetI/netI 0.2023
_diffrn_reflns_Laue_measured_fraction_full 0.998
_diffrn_reflns_Laue_measured_fraction_max 0.931
_diffrn_reflns_limit_h_max 6
_diffrn_reflns_limit_h_min -5
_diffrn_reflns_limit_k_max 83
_diffrn_reflns_limit_k_min -84
_diffrn_reflns_limit_l_max 13
_diffrn_reflns_limit_l_min -14
_diffrn_reflns_number 45738
_diffrn_reflns_point_group_measured_fraction_full 0.998
_diffrn_reflns_point_group_measured_fraction_max 0.931
_diffrn_reflns_theta_full 67.684
_diffrn_reflns_theta_max 73.198
_diffrn_reflns_theta_min 2.524
_diffrn_source 'Rotating Anode'
_diffrn_source_type 'Rigaku MM-007HF'
_exptl_absorpt_coefficient_mu 1.044
_exptl_absorpt_correction_T_max 1.00000
_exptl_absorpt_correction_T_min 0.58998
_exptl_absorpt_correction_type multi-scan
_exptl_absorpt_process_details
;
CrysAlisPro 1.171.40.14a (Rigaku Oxford Diffraction, 2018)
Empirical absorption correction using spherical harmonics,
 implemented in SCALE3 ABSPACK scaling algorithm.
;
_exptl_crystal_colour colourless
_exptl_crystal_colour_primary colourless
_exptl_crystal_density_diffrn 1.319
_exptl_crystal_description plate
_exptl_crystal_F_000 1824
_exptl_crystal_recrystallization_method 'Re-crystallisation from solvent: Chloroform'
_exptl_crystal_size_max 0.11
_exptl_crystal_size_mid 0.1
_exptl_crystal_size_min 0.01
_refine_diff_density_max 0.754
_refine_diff_density_min -0.481
_refine_diff_density_rms 0.125
_refine_ls_extinction_coef 0.0057(7)
_refine_ls_extinction_expression Fc^*^=kFc[1+0.001xFc^2^\l^3^/sin(2\q)]^-1/4^
_refine_ls_extinction_method 'SHELXL-2018/3 (Sheldrick 2018)'
_refine_ls_goodness_of_fit_ref 1.438
_refine_ls_hydrogen_treatment constr
_refine_ls_matrix_type full
_refine_ls_number_parameters 518
_refine_ls_number_reflns 8073
_refine_ls_number_restraints 0
_refine_ls_restrained_S_all 1.438
_refine_ls_R_factor_all 0.3485
_refine_ls_R_factor_gt 0.1646
_refine_ls_shift/su_max 0.000
_refine_ls_shift/su_mean 0.000
_refine_ls_structure_factor_coef Fsqd
_refine_ls_weighting_details 'w=1/[\s^2^(Fo^2^)+(0.1000P)^2^] where P=(Fo^2^+2Fc^2^)/3'
_refine_ls_weighting_scheme calc
_refine_ls_wR_factor_gt 0.3423
_refine_ls_wR_factor_ref 0.4235
_reflns_Friedel_coverage 0.000
_reflns_number_gt 2053
_reflns_number_total 8073
_reflns_threshold_expression 'I > 2\s(I)'
_cod_data_source_file d2cc03010a2.cif
_cod_data_source_block 8
_cod_depositor_comments
;
The following automatic conversions were performed:

data item '_diffrn_radiation_probe' value 'X-ray' was changed to
'x-ray' in accordance with the
/home/data/users/saulius/crontab/automatic-downloads/rss-feeds/RSC/lib/dictionaries/cif_core.dic
dictionary named 'cif_core.dic' version 2.4.2 last updated on
2011-04-26.

Automatic conversion script
Id: cif_fix_values 7556 2019-12-06 15:28:31Z antanas 
;
_cod_original_sg_symbol_H-M P21/n
_cod_database_code 7130250
_shelx_shelxl_version_number 2018/3
_shelx_space_group_comment
;
The symmetry employed for this shelxl refinement is uniquely defined
by the following loop, which should always be used as a source of
symmetry information in preference to the above space-group names.
They are only intended as comments.
;
_shelx_estimated_absorpt_t_max 0.990
_shelx_estimated_absorpt_t_min 0.894
_olex2_refinement_description
;
1. Fixed Uiso
 At 1.2 times of:
  All C(H) groups, All C(H,H) groups
 At 1.5 times of:
  All C(H,H,H) groups
2.a Ternary CH refined with riding coordinates:
 C1(H1), C2(H2), C3(H3), C4(H4), C5(H5), C6(H6), C21(H21), C22(H22), C23(H23),
 C24(H24), C25(H25), C26(H26), C41(H41), C42(H42), C43(H43), C44(H44), C45(H45),
  C46(H46)
2.b Secondary CH2 refined with riding coordinates:
 C7(H7A,H7B), C8(H8A,H8B), C9(H9A,H9B), C10(H10A,H10B), C11(H11A,H11B),
 C12(H12A,H12B), C13(H13A,H13B), C27(H27A,H27B), C28(H28A,H28B), C29(H29A,H29B),
  C30(H30A,H30B), C31(H31A,H31B), C32(H32A,H32B), C33(H33A,H33B), C47(H47A,
 H47B), C48(H48A,H48B), C49(H49A,H49B), C50(H50A,H50B), C51(H51A,H51B),
 C52(H52A,H52B), C53(H53A,H53B)
2.c Idealised Me refined as rotating group:
 C14(H14A,H14B,H14C), C34(H34A,H34B,H34C), C54(H54A,H54B,H54C)
;

loop_
_space_group_symop_operation_xyz
'x, y, z'
'-x+1/2, y+1/2, -z+1/2'
'-x, -y, -z'
'x-1/2, -y-1/2, z-1/2'

loop_
_atom_site_label
_atom_site_type_symbol
_atom_site_fract_x
_atom_site_fract_y
_atom_site_fract_z
_atom_site_U_iso_or_equiv
_atom_site_adp_type
_atom_site_occupancy
_atom_site_site_symmetry_order
_atom_site_calc_flag
_atom_site_refinement_flags_posn
_atom_site_refinement_flags_adp
_atom_site_refinement_flags_occupancy
_atom_site_disorder_assembly
_atom_site_disorder_group
F2 F 0.7159(12) 0.73145(11) 0.7911(6) 0.097(2) Uani 1 1 d . . . . .
F3 F 0.9260(12) 0.76508(11) 0.7447(6) 0.099(2) Uani 1 1 d . . . . .
F4 F 0.5143(12) 0.76629(11) 0.8398(6) 0.099(2) Uani 1 1 d . . . . .
F5 F 0.5603(13) 0.77172(12) 1.0812(6) 0.106(3) Uani 1 1 d . . . . .
F6 F 0.5001(12) 0.73563(10) 0.9896(6) 0.100(2) Uani 1 1 d . . . . .
F22 F 0.3501(12) 0.44609(10) 0.3495(6) 0.096(2) Uani 1 1 d . . . . .
F23 F 0.3282(12) 0.48224(10) 0.2641(6) 0.095(2) Uani 1 1 d . . . . .
F24 F 0.5071(12) 0.47672(10) 0.5027(5) 0.089(2) Uani 1 1 d . . . . .
F25 F 1.0044(12) 0.47668(11) 0.5826(6) 0.100(2) Uani 1 1 d . . . . .
F26 F 0.7618(12) 0.44269(11) 0.5453(6) 0.100(2) Uani 1 1 d . . . . .
F42 F 0.2517(11) 0.44984(10) 0.8229(5) 0.087(2) Uani 1 1 d . . . . .
F43 F 0.3109(12) 0.48805(11) 0.8005(6) 0.099(2) Uani 1 1 d . . . . .
F44 F 0.4690(11) 0.47255(10) 1.0193(5) 0.092(2) Uani 1 1 d . . . . .
F45 F 0.9472(12) 0.46332(12) 1.0966(6) 0.102(2) Uani 1 1 d . . . . .
F46 F 0.6366(12) 0.43482(11) 1.0035(5) 0.096(2) Uani 1 1 d . . . . .
C1 C 0.930(2) 0.7314(2) 0.9932(11) 0.082(4) Uani 1 1 d . . . . .
H1 H 1.094500 0.734917 1.043291 0.098 Uiso 1 1 calc R U . . .
C2 C 0.938(2) 0.7376(2) 0.8695(11) 0.084(4) Uani 1 1 d . . . . .
H2 H 1.085869 0.732030 0.843943 0.101 Uiso 1 1 calc R U . . .
C3 C 0.946(3) 0.7591(2) 0.8650(11) 0.094(4) Uani 1 1 d . . . . .
H3 H 1.113122 0.763102 0.910205 0.113 Uiso 1 1 calc R U . . .
C4 C 0.757(2) 0.7701(2) 0.9153(11) 0.092(4) Uani 1 1 d . . . . .
H4 H 0.794593 0.784071 0.917460 0.111 Uiso 1 1 calc R U . . .
C5 C 0.758(2) 0.7628(2) 1.0369(10) 0.085(4) Uani 1 1 d . . . . .
H5 H 0.916868 0.766966 1.089653 0.102 Uiso 1 1 calc R U . . .
C6 C 0.740(2) 0.7415(2) 1.0492(11) 0.085(4) Uani 1 1 d . . . . .
H6 H 0.766336 0.738018 1.135874 0.102 Uiso 1 1 calc R U . . .
C7 C 0.908(2) 0.7096(2) 1.0066(10) 0.084(4) Uani 1 1 d . . . . .
H7A H 0.894618 0.706781 1.089905 0.100 Uiso 1 1 calc R U . . .
H7B H 0.753830 0.705284 0.953256 0.100 Uiso 1 1 calc R U . . .
C8 C 1.124(2) 0.6981(2) 0.9777(11) 0.098(4) Uani 1 1 d . . . . .
H8A H 1.122224 0.699353 0.891122 0.118 Uiso 1 1 calc R U . . .
H8B H 1.281147 0.703798 1.021710 0.118 Uiso 1 1 calc R U . . .
C9 C 1.121(2) 0.6771(2) 1.0091(13) 0.102(4) Uani 1 1 d . . . . .
H9A H 1.139641 0.675703 1.096737 0.122 Uiso 1 1 calc R U . . .
H9B H 0.960050 0.671526 0.970386 0.122 Uiso 1 1 calc R U . . .
C10 C 1.325(2) 0.66626(19) 0.9694(11) 0.087(4) Uani 1 1 d . . . . .
H10A H 1.485246 0.671999 1.008010 0.105 Uiso 1 1 calc R U . . .
H10B H 1.306312 0.667878 0.881844 0.105 Uiso 1 1 calc R U . . .
C11 C 1.333(2) 0.6450(2) 0.9975(12) 0.097(4) Uani 1 1 d . . . . .
H11A H 1.169751 0.639455 0.962620 0.116 Uiso 1 1 calc R U . . .
H11B H 1.360595 0.643448 1.085405 0.116 Uiso 1 1 calc R U . . .
C12 C 1.530(2) 0.6337(2) 0.9523(11) 0.088(4) Uani 1 1 d . . . . .
H12A H 1.503197 0.635386 0.864476 0.105 Uiso 1 1 calc R U . . .
H12B H 1.693454 0.639277 0.987474 0.105 Uiso 1 1 calc R U . . .
C13 C 1.540(2) 0.61257(19) 0.9788(11) 0.084(4) Uani 1 1 d . . . . .
H13A H 1.570930 0.610762 1.066636 0.101 Uiso 1 1 calc R U . . .
H13B H 1.377144 0.606897 0.944414 0.101 Uiso 1 1 calc R U . . .
C14 C 1.733(2) 0.6021(2) 0.9314(12) 0.100(5) Uani 1 1 d . . . . .
H14A H 1.698533 0.603055 0.843959 0.150 Uiso 1 1 calc R U . . .
H14B H 1.732081 0.588615 0.954764 0.150 Uiso 1 1 calc R U . . .
H14C H 1.895492 0.607634 0.964323 0.150 Uiso 1 1 calc R U . . .
C21 C 0.770(2) 0.44201(19) 0.3385(9) 0.076(3) Uani 1 1 d . . . . .
H21 H 0.886358 0.444997 0.284488 0.091 Uiso 1 1 calc R U . . .
C22 C 0.533(2) 0.4523(2) 0.2853(12) 0.087(4) Uani 1 1 d . . . . .
H22 H 0.479517 0.448917 0.198749 0.104 Uiso 1 1 calc R U . . .
C23 C 0.562(2) 0.4729(2) 0.2985(11) 0.084(4) Uani 1 1 d . . . . .
H23 H 0.669620 0.477278 0.243528 0.100 Uiso 1 1 calc R U . . .
C24 C 0.664(2) 0.4809(2) 0.4208(10) 0.083(4) Uani 1 1 d . . . . .
H24 H 0.690835 0.495022 0.416384 0.099 Uiso 1 1 calc R U . . .
C25 C 0.909(3) 0.4706(2) 0.4645(10) 0.091(4) Uani 1 1 d . . . . .
H25 H 1.025950 0.474752 0.413458 0.110 Uiso 1 1 calc R U . . .
C26 C 0.897(2) 0.4491(2) 0.4610(9) 0.084(4) Uani 1 1 d . . . . .
H26 H 1.068647 0.443758 0.481589 0.101 Uiso 1 1 calc R U . . .
C27 C 0.740(2) 0.4203(2) 0.3340(11) 0.088(4) Uani 1 1 d . . . . .
H27A H 0.663282 0.416701 0.250823 0.106 Uiso 1 1 calc R U . . .
H27B H 0.622014 0.416789 0.385033 0.106 Uiso 1 1 calc R U . . .
C28 C 0.975(2) 0.40849(18) 0.3734(11) 0.080(4) Uani 1 1 d . . . . .
H28A H 1.102312 0.413276 0.331382 0.096 Uiso 1 1 calc R U . . .
H28B H 1.036894 0.410404 0.460232 0.096 Uiso 1 1 calc R U . . .
C29 C 0.940(2) 0.38741(18) 0.3493(11) 0.086(4) Uani 1 1 d . . . . .
H29A H 0.871412 0.385568 0.262840 0.103 Uiso 1 1 calc R U . . .
H29B H 0.815661 0.382580 0.393436 0.103 Uiso 1 1 calc R U . . .
C30 C 1.174(2) 0.37541(19) 0.3842(11) 0.085(4) Uani 1 1 d . . . . .
H30A H 1.306066 0.381115 0.348552 0.102 Uiso 1 1 calc R U . . .
H30B H 1.230240 0.375665 0.472333 0.102 Uiso 1 1 calc R U . . .
C31 C 1.134(2) 0.35503(19) 0.3433(11) 0.088(4) Uani 1 1 d . . . . .
H31A H 1.068032 0.354973 0.255828 0.106 Uiso 1 1 calc R U . . .
H31B H 1.006887 0.349302 0.382102 0.106 Uiso 1 1 calc R U . . .
C32 C 1.363(2) 0.3426(2) 0.3696(11) 0.087(4) Uani 1 1 d . . . . .
H32A H 1.420130 0.341692 0.457480 0.105 Uiso 1 1 calc R U . . .
H32B H 1.494882 0.348886 0.336963 0.105 Uiso 1 1 calc R U . . .
C33 C 1.326(2) 0.3223(2) 0.3184(14) 0.109(5) Uani 1 1 d . . . . .
H33A H 1.196253 0.315899 0.352034 0.131 Uiso 1 1 calc R U . . .
H33B H 1.266902 0.323167 0.230623 0.131 Uiso 1 1 calc R U . . .
C34 C 1.559(2) 0.3102(2) 0.3444(12) 0.106(5) Uani 1 1 d . . . . .
H34A H 1.525319 0.297832 0.304439 0.159 Uiso 1 1 calc R U . . .
H34B H 1.609918 0.308262 0.430963 0.159 Uiso 1 1 calc R U . . .
H34C H 1.690931 0.316742 0.314644 0.159 Uiso 1 1 calc R U . . .
C41 C 0.663(2) 0.4427(2) 0.8011(11) 0.086(4) Uani 1 1 d . . . . .
H41 H 0.787872 0.446964 0.754814 0.104 Uiso 1 1 calc R U . . .
C42 C 0.446(2) 0.4568(2) 0.7694(11) 0.088(4) Uani 1 1 d . . . . .
H42 H 0.388616 0.457539 0.680560 0.105 Uiso 1 1 calc R U . . .
C43 C 0.526(2) 0.4759(2) 0.8187(12) 0.090(4) Uani 1 1 d . . . . .
H43 H 0.643741 0.481231 0.771483 0.108 Uiso 1 1 calc R U . . .
C44 C 0.642(2) 0.4777(2) 0.9493(11) 0.088(4) Uani 1 1 d . . . . .
H44 H 0.705178 0.490938 0.968686 0.106 Uiso 1 1 calc R U . . .
C45 C 0.850(3) 0.4637(2) 0.9680(12) 0.095(4) Uani 1 1 d . . . . .
H45 H 0.981377 0.468483 0.927025 0.113 Uiso 1 1 calc R U . . .
C46 C 0.792(2) 0.4434(2) 0.9317(10) 0.084(4) Uani 1 1 d . . . . .
H46 H 0.950224 0.436000 0.942311 0.101 Uiso 1 1 calc R U . . .
C47 C 0.584(2) 0.42258(18) 0.7549(10) 0.079(4) Uani 1 1 d . . . . .
H47A H 0.493504 0.423503 0.670784 0.095 Uiso 1 1 calc R U . . .
H47B H 0.470180 0.417208 0.802693 0.095 Uiso 1 1 calc R U . . .
C48 C 0.808(2) 0.40869(19) 0.7613(11) 0.085(4) Uani 1 1 d . . . . .
H48A H 0.931285 0.414774 0.721343 0.102 Uiso 1 1 calc R U . . .
H48B H 0.887970 0.406705 0.846384 0.102 Uiso 1 1 calc R U . . .
C49 C 0.739(2) 0.3897(2) 0.7046(12) 0.094(4) Uani 1 1 d . . . . .
H49A H 0.671414 0.391458 0.618058 0.113 Uiso 1 1 calc R U . . .
H49B H 0.608020 0.383862 0.740548 0.113 Uiso 1 1 calc R U . . .
C50 C 0.958(2) 0.3762(2) 0.7207(11) 0.090(4) Uani 1 1 d . . . . .
H50A H 1.085059 0.382029 0.682228 0.108 Uiso 1 1 calc R U . . .
H50B H 1.029537 0.375176 0.807334 0.108 Uiso 1 1 calc R U . . .
C51 C 0.906(2) 0.35628(19) 0.6712(12) 0.089(4) Uani 1 1 d . . . . .
H51A H 0.843883 0.357111 0.583639 0.107 Uiso 1 1 calc R U . . .
H51B H 0.773723 0.350529 0.706553 0.107 Uiso 1 1 calc R U . . .
C52 C 1.133(2) 0.3431(2) 0.6961(12) 0.096(4) Uani 1 1 d . . . . .
H52A H 1.264157 0.348813 0.660039 0.115 Uiso 1 1 calc R U . . .
H52B H 1.196249 0.342464 0.783712 0.115 Uiso 1 1 calc R U . . .
C53 C 1.087(2) 0.32281(19) 0.6490(12) 0.097(4) Uani 1 1 d . . . . .
H53A H 0.957303 0.316957 0.685922 0.116 Uiso 1 1 calc R U . . .
H53B H 1.021686 0.323374 0.561536 0.116 Uiso 1 1 calc R U . . .
C54 C 1.313(2) 0.3101(2) 0.6730(13) 0.114(5) Uani 1 1 d . . . . .
H54A H 1.269462 0.297448 0.637722 0.170 Uiso 1 1 calc R U . . .
H54B H 1.373008 0.308749 0.759543 0.170 Uiso 1 1 calc R U . . .
H54C H 1.442777 0.315742 0.637192 0.170 Uiso 1 1 calc R U . . .

loop_
_atom_site_aniso_label
_atom_site_aniso_U_11
_atom_site_aniso_U_22
_atom_site_aniso_U_33
_atom_site_aniso_U_23
_atom_site_aniso_U_13
_atom_site_aniso_U_12
F2 0.093(5) 0.109(6) 0.082(5) -0.009(4) 0.005(4) -0.006(4)
F3 0.096(5) 0.128(7) 0.075(5) 0.011(4) 0.025(4) 0.003(4)
F4 0.097(5) 0.123(7) 0.079(5) 0.005(4) 0.024(4) 0.000(4)
F5 0.104(5) 0.141(7) 0.085(5) -0.005(5) 0.048(4) 0.009(5)
F6 0.077(4) 0.111(6) 0.110(6) -0.002(5) 0.018(4) -0.007(4)
F22 0.082(4) 0.106(6) 0.104(6) 0.003(4) 0.028(4) 0.001(4)
F23 0.092(5) 0.110(6) 0.076(5) -0.007(4) 0.002(4) 0.004(4)
F24 0.092(4) 0.115(6) 0.065(4) -0.002(4) 0.031(4) 0.002(4)
F25 0.101(5) 0.121(7) 0.074(5) -0.016(4) 0.009(4) 0.007(4)
F26 0.113(5) 0.118(6) 0.073(5) 0.013(4) 0.027(4) 0.009(5)
F42 0.083(4) 0.115(6) 0.067(4) -0.004(4) 0.023(3) 0.000(4)
F43 0.091(5) 0.114(6) 0.090(5) -0.003(4) 0.014(4) 0.008(4)
F44 0.086(4) 0.123(6) 0.070(5) -0.005(4) 0.022(4) 0.001(4)
F45 0.096(5) 0.143(7) 0.066(4) -0.011(4) 0.014(4) 0.002(5)
F46 0.106(5) 0.122(7) 0.065(4) 0.010(4) 0.030(4) 0.001(4)
C1 0.089(9) 0.089(11) 0.077(9) -0.011(8) 0.039(7) -0.009(7)
C2 0.083(9) 0.101(12) 0.071(9) -0.004(8) 0.020(7) -0.009(8)
C3 0.113(11) 0.121(14) 0.055(8) 0.010(8) 0.035(8) 0.019(9)
C4 0.084(9) 0.115(12) 0.074(9) -0.005(8) 0.005(7) -0.018(8)
C5 0.063(7) 0.146(14) 0.055(8) 0.003(8) 0.033(6) 0.022(8)
C6 0.075(9) 0.118(13) 0.059(8) 0.001(8) 0.007(7) -0.005(8)
C7 0.069(8) 0.121(13) 0.066(8) 0.002(8) 0.025(6) 0.012(7)
C8 0.110(10) 0.117(14) 0.074(9) 0.002(8) 0.035(8) 0.003(9)
C9 0.098(10) 0.081(11) 0.135(13) 0.009(9) 0.045(9) 0.008(8)
C10 0.096(9) 0.081(11) 0.086(9) -0.002(8) 0.021(8) 0.003(8)
C11 0.099(10) 0.101(13) 0.092(10) 0.004(9) 0.024(8) 0.004(9)
C12 0.089(9) 0.099(12) 0.084(9) -0.003(8) 0.040(7) -0.003(8)
C13 0.082(8) 0.085(11) 0.092(9) 0.002(8) 0.034(7) 0.005(7)
C14 0.073(8) 0.126(13) 0.103(11) -0.004(9) 0.020(8) 0.012(8)
C21 0.086(9) 0.088(11) 0.053(7) -0.001(7) 0.012(6) 0.003(7)
C22 0.088(9) 0.096(12) 0.079(9) 0.001(8) 0.024(8) -0.001(8)
C23 0.064(8) 0.110(12) 0.069(9) -0.005(8) -0.003(6) 0.023(8)
C24 0.102(9) 0.095(11) 0.061(8) 0.005(7) 0.040(7) -0.004(8)
C25 0.110(11) 0.111(13) 0.047(8) -0.024(8) 0.000(7) 0.005(9)
C26 0.100(9) 0.125(13) 0.039(7) 0.004(7) 0.039(6) 0.001(8)
C27 0.062(7) 0.111(13) 0.090(10) -0.001(8) 0.013(6) 0.010(7)
C28 0.073(8) 0.080(10) 0.085(9) 0.007(7) 0.012(7) 0.014(7)
C29 0.080(8) 0.080(11) 0.097(10) 0.004(8) 0.015(7) 0.001(7)
C30 0.065(8) 0.107(12) 0.082(9) 0.006(8) 0.013(6) 0.019(7)
C31 0.082(9) 0.102(12) 0.079(9) -0.014(8) 0.014(7) -0.002(8)
C32 0.075(8) 0.108(12) 0.080(9) 0.008(8) 0.020(7) 0.015(8)
C33 0.096(10) 0.094(12) 0.137(13) -0.013(10) 0.019(9) 0.016(9)
C34 0.110(10) 0.112(13) 0.095(11) 0.007(9) 0.019(9) 0.007(9)
C41 0.093(9) 0.086(11) 0.076(9) 0.008(8) 0.006(7) 0.007(8)
C42 0.108(10) 0.107(12) 0.061(8) 0.013(8) 0.047(7) -0.006(9)
C43 0.078(9) 0.100(12) 0.099(11) -0.006(9) 0.033(8) 0.018(8)
C44 0.090(9) 0.124(13) 0.062(8) 0.000(8) 0.042(7) -0.011(9)
C45 0.110(11) 0.094(12) 0.074(10) -0.011(8) 0.006(8) 0.007(9)
C46 0.105(9) 0.111(12) 0.050(7) 0.018(7) 0.046(7) 0.004(8)
C47 0.079(8) 0.092(11) 0.074(8) 0.004(7) 0.031(7) 0.009(7)
C48 0.073(8) 0.095(11) 0.090(9) -0.001(8) 0.025(7) 0.009(7)
C49 0.090(9) 0.090(12) 0.105(10) -0.014(8) 0.029(8) 0.009(8)
C50 0.073(8) 0.113(13) 0.089(9) 0.001(8) 0.027(7) 0.008(8)
C51 0.097(9) 0.078(10) 0.097(10) -0.005(8) 0.031(8) 0.005(8)
C52 0.097(9) 0.086(11) 0.103(11) -0.005(9) 0.018(8) 0.010(8)
C53 0.104(10) 0.074(10) 0.112(11) -0.006(8) 0.022(8) 0.011(8)
C54 0.091(10) 0.096(12) 0.154(15) 0.018(10) 0.029(9) 0.022(8)

loop_
_atom_type_symbol
_atom_type_description
_atom_type_scat_dispersion_real
_atom_type_scat_dispersion_imag
_atom_type_scat_source
C C 0.0181 0.0091 'International Tables Vol C Tables 4.2.6.8 and 6.1.1.4'
H H 0.0000 0.0000 'International Tables Vol C Tables 4.2.6.8 and 6.1.1.4'
F F 0.0727 0.0534 'International Tables Vol C Tables 4.2.6.8 and 6.1.1.4'

loop_
_geom_angle_atom_site_label_1
_geom_angle_atom_site_label_2
_geom_angle_atom_site_label_3
_geom_angle
_geom_angle_site_symmetry_1
_geom_angle_site_symmetry_3
_geom_angle_publ_flag
C2 C1 H1 105.6 . . ?
C2 C1 C6 115.0(12) . . ?
C2 C1 C7 113.8(11) . . ?
C6 C1 H1 105.6 . . ?
C6 C1 C7 110.3(11) . . ?
C7 C1 H1 105.6 . . ?
F2 C2 C1 108.4(10) . . ?
F2 C2 H2 110.4 . . ?
F2 C2 C3 107.9(11) . . ?
C1 C2 H2 110.4 . . ?
C1 C2 C3 109.4(11) . . ?
C3 C2 H2 110.4 . . ?
F3 C3 C2 109.4(11) . . ?
F3 C3 H3 107.3 . . ?
F3 C3 C4 107.0(11) . . ?
C2 C3 H3 107.3 . . ?
C2 C3 C4 118.1(12) . . ?
C4 C3 H3 107.3 . . ?
F4 C4 C3 107.9(11) . . ?
F4 C4 H4 110.7 . . ?
F4 C4 C5 108.5(10) . . ?
C3 C4 H4 110.7 . . ?
C5 C4 C3 108.2(11) . . ?
C5 C4 H4 110.7 . . ?
F5 C5 C4 108.9(11) . . ?
F5 C5 H5 107.4 . . ?
F5 C5 C6 109.2(11) . . ?
C4 C5 H5 107.4 . . ?
C4 C5 C6 116.2(12) . . ?
C6 C5 H5 107.4 . . ?
F6 C6 C1 108.9(10) . . ?
F6 C6 C5 108.3(11) . . ?
F6 C6 H6 109.5 . . ?
C1 C6 H6 109.5 . . ?
C5 C6 C1 111.2(11) . . ?
C5 C6 H6 109.5 . . ?
C1 C7 H7A 108.6 . . ?
C1 C7 H7B 108.6 . . ?
H7A C7 H7B 107.6 . . ?
C8 C7 C1 114.8(11) . . ?
C8 C7 H7A 108.6 . . ?
C8 C7 H7B 108.6 . . ?
C7 C8 H8A 108.7 . . ?
C7 C8 H8B 108.7 . . ?
H8A C8 H8B 107.6 . . ?
C9 C8 C7 114.4(11) . . ?
C9 C8 H8A 108.7 . . ?
C9 C8 H8B 108.7 . . ?
C8 C9 H9A 109.2 . . ?
C8 C9 H9B 109.2 . . ?
H9A C9 H9B 107.9 . . ?
C10 C9 C8 112.0(11) . . ?
C10 C9 H9A 109.2 . . ?
C10 C9 H9B 109.2 . . ?
C9 C10 H10A 108.5 . . ?
C9 C10 H10B 108.5 . . ?
C9 C10 C11 115.0(12) . . ?
H10A C10 H10B 107.5 . . ?
C11 C10 H10A 108.5 . . ?
C11 C10 H10B 108.5 . . ?
C10 C11 H11A 108.4 . . ?
C10 C11 H11B 108.4 . . ?
C10 C11 C12 115.6(12) . . ?
H11A C11 H11B 107.4 . . ?
C12 C11 H11A 108.4 . . ?
C12 C11 H11B 108.4 . . ?
C11 C12 H12A 108.2 . . ?
C11 C12 H12B 108.2 . . ?
H12A C12 H12B 107.3 . . ?
C13 C12 C11 116.4(11) . . ?
C13 C12 H12A 108.2 . . ?
C13 C12 H12B 108.2 . . ?
C12 C13 H13A 108.7 . . ?
C12 C13 H13B 108.7 . . ?
H13A C13 H13B 107.6 . . ?
C14 C13 C12 114.4(11) . . ?
C14 C13 H13A 108.7 . . ?
C14 C13 H13B 108.7 . . ?
C13 C14 H14A 109.5 . . ?
C13 C14 H14B 109.5 . . ?
C13 C14 H14C 109.5 . . ?
H14A C14 H14B 109.5 . . ?
H14A C14 H14C 109.5 . . ?
H14B C14 H14C 109.5 . . ?
C22 C21 H21 105.5 . . ?
C22 C21 C26 114.6(11) . . ?
C22 C21 C27 112.3(11) . . ?
C26 C21 H21 105.5 . . ?
C26 C21 C27 112.5(10) . . ?
C27 C21 H21 105.5 . . ?
F22 C22 C21 107.2(10) . . ?
F22 C22 H22 109.9 . . ?
F22 C22 C23 108.8(11) . . ?
C21 C22 H22 109.9 . . ?
C23 C22 C21 111.3(11) . . ?
C23 C22 H22 109.9 . . ?
F23 C23 C22 110.7(11) . . ?
F23 C23 H23 107.9 . . ?
F23 C23 C24 103.2(10) . . ?
C22 C23 H23 107.9 . . ?
C22 C23 C24 118.7(12) . . ?
C24 C23 H23 107.9 . . ?
F24 C24 C23 111.5(10) . . ?
F24 C24 H24 110.8 . . ?
F24 C24 C25 107.7(10) . . ?
C23 C24 H24 110.8 . . ?
C23 C24 C25 105.2(10) . . ?
C25 C24 H24 110.8 . . ?
F25 C25 C24 107.5(10) . . ?
F25 C25 H25 107.9 . . ?
F25 C25 C26 109.5(10) . . ?
C24 C25 H25 107.9 . . ?
C26 C25 C24 115.9(12) . . ?
C26 C25 H25 107.9 . . ?
F26 C26 C21 108.5(10) . . ?
F26 C26 C25 109.0(11) . . ?
F26 C26 H26 109.4 . . ?
C21 C26 H26 109.4 . . ?
C25 C26 C21 111.1(10) . . ?
C25 C26 H26 109.4 . . ?
C21 C27 H27A 108.1 . . ?
C21 C27 H27B 108.1 . . ?
C21 C27 C28 116.7(10) . . ?
H27A C27 H27B 107.3 . . ?
C28 C27 H27A 108.1 . . ?
C28 C27 H27B 108.1 . . ?
C27 C28 H28A 108.7 . . ?
C27 C28 H28B 108.7 . . ?
H28A C28 H28B 107.6 . . ?
C29 C28 C27 114.2(10) . . ?
C29 C28 H28A 108.7 . . ?
C29 C28 H28B 108.7 . . ?
C28 C29 H29A 108.5 . . ?
C28 C29 H29B 108.5 . . ?
C28 C29 C30 115.0(10) . . ?
H29A C29 H29B 107.5 . . ?
C30 C29 H29A 108.5 . . ?
C30 C29 H29B 108.5 . . ?
C29 C30 H30A 109.2 . . ?
C29 C30 H30B 109.2 . . ?
H30A C30 H30B 107.9 . . ?
C31 C30 C29 112.3(11) . . ?
C31 C30 H30A 109.2 . . ?
C31 C30 H30B 109.2 . . ?
C30 C31 H31A 108.5 . . ?
C30 C31 H31B 108.5 . . ?
C30 C31 C32 115.0(11) . . ?
H31A C31 H31B 107.5 . . ?
C32 C31 H31A 108.5 . . ?
C32 C31 H31B 108.5 . . ?
C31 C32 H32A 108.6 . . ?
C31 C32 H32B 108.6 . . ?
C31 C32 C33 114.8(11) . . ?
H32A C32 H32B 107.5 . . ?
C33 C32 H32A 108.6 . . ?
C33 C32 H32B 108.6 . . ?
C32 C33 H33A 108.8 . . ?
C32 C33 H33B 108.8 . . ?
H33A C33 H33B 107.7 . . ?
C34 C33 C32 113.8(12) . . ?
C34 C33 H33A 108.8 . . ?
C34 C33 H33B 108.8 . . ?
C33 C34 H34A 109.5 . . ?
C33 C34 H34B 109.5 . . ?
C33 C34 H34C 109.5 . . ?
H34A C34 H34B 109.5 . . ?
H34A C34 H34C 109.5 . . ?
H34B C34 H34C 109.5 . . ?
C42 C41 H41 105.8 . . ?
C46 C41 H41 105.8 . . ?
C46 C41 C42 113.5(12) . . ?
C46 C41 C47 114.3(11) . . ?
C47 C41 H41 105.8 . . ?
C47 C41 C42 111.0(11) . . ?
F42 C42 C41 107.4(10) . . ?
F42 C42 H42 110.1 . . ?
F42 C42 C43 109.6(10) . . ?
C41 C42 H42 110.1 . . ?
C43 C42 C41 109.5(12) . . ?
C43 C42 H42 110.1 . . ?
F43 C43 C42 107.9(11) . . ?
F43 C43 H43 108.0 . . ?
F43 C43 C44 105.4(11) . . ?
C42 C43 H43 108.0 . . ?
C42 C43 C44 119.0(13) . . ?
C44 C43 H43 108.0 . . ?
F44 C44 C43 109.7(10) . . ?
F44 C44 H44 110.9 . . ?
F44 C44 C45 110.0(12) . . ?
C43 C44 H44 110.9 . . ?
C45 C44 C43 104.3(11) . . ?
C45 C44 H44 110.9 . . ?
F45 C45 C44 105.6(11) . . ?
F45 C45 H45 108.9 . . ?
F45 C45 C46 106.0(11) . . ?
C44 C45 H45 108.9 . . ?
C44 C45 C46 118.1(12) . . ?
C46 C45 H45 108.9 . . ?
F46 C46 C41 109.3(10) . . ?
F46 C46 C45 110.9(10) . . ?
F46 C46 H46 109.0 . . ?
C41 C46 H46 109.0 . . ?
C45 C46 C41 109.5(11) . . ?
C45 C46 H46 109.0 . . ?
C41 C47 H47A 109.0 . . ?
C41 C47 H47B 109.0 . . ?
C41 C47 C48 113.0(10) . . ?
H47A C47 H47B 107.8 . . ?
C48 C47 H47A 109.0 . . ?
C48 C47 H47B 109.0 . . ?
C47 C48 H48A 108.8 . . ?
C47 C48 H48B 108.8 . . ?
H48A C48 H48B 107.7 . . ?
C49 C48 C47 113.9(10) . . ?
C49 C48 H48A 108.8 . . ?
C49 C48 H48B 108.8 . . ?
C48 C49 H49A 109.2 . . ?
C48 C49 H49B 109.2 . . ?
C48 C49 C50 112.0(11) . . ?
H49A C49 H49B 107.9 . . ?
C50 C49 H49A 109.2 . . ?
C50 C49 H49B 109.2 . . ?
C49 C50 H50A 108.2 . . ?
C49 C50 H50B 108.2 . . ?
H50A C50 H50B 107.3 . . ?
C51 C50 C49 116.4(11) . . ?
C51 C50 H50A 108.2 . . ?
C51 C50 H50B 108.2 . . ?
C50 C51 H51A 108.8 . . ?
C50 C51 H51B 108.8 . . ?
C50 C51 C52 113.7(11) . . ?
H51A C51 H51B 107.7 . . ?
C52 C51 H51A 108.8 . . ?
C52 C51 H51B 108.8 . . ?
C51 C52 H52A 108.5 . . ?
C51 C52 H52B 108.5 . . ?
H52A C52 H52B 107.5 . . ?
C53 C52 C51 115.1(11) . . ?
C53 C52 H52A 108.5 . . ?
C53 C52 H52B 108.5 . . ?
C52 C53 H53A 108.7 . . ?
C52 C53 H53B 108.7 . . ?
H53A C53 H53B 107.6 . . ?
C54 C53 C52 114.4(12) . . ?
C54 C53 H53A 108.7 . . ?
C54 C53 H53B 108.7 . . ?
C53 C54 H54A 109.5 . . ?
C53 C54 H54B 109.5 . . ?
C53 C54 H54C 109.5 . . ?
H54A C54 H54B 109.5 . . ?
H54A C54 H54C 109.5 . . ?
H54B C54 H54C 109.5 . . ?

loop_
_geom_bond_atom_site_label_1
_geom_bond_atom_site_label_2
_geom_bond_distance
_geom_bond_site_symmetry_2
_geom_bond_publ_flag
F2 C2 1.430(12) . ?
F3 C3 1.419(12) . ?
F4 C4 1.462(12) . ?
F5 C5 1.437(12) . ?
F6 C6 1.422(12) . ?
F22 C22 1.431(12) . ?
F23 C23 1.428(12) . ?
F24 C24 1.429(11) . ?
F25 C25 1.410(12) . ?
F26 C26 1.407(11) . ?
F42 C42 1.425(12) . ?
F43 C43 1.442(13) . ?
F44 C44 1.414(11) . ?
F45 C45 1.457(13) . ?
F46 C46 1.435(11) . ?
C1 H1 1.0000 . ?
C1 C2 1.488(15) . ?
C1 C6 1.512(15) . ?
C1 C7 1.537(16) . ?
C2 H2 1.0000 . ?
C2 C3 1.504(17) . ?
C3 H3 1.0000 . ?
C3 C4 1.507(16) . ?
C4 H4 1.0000 . ?
C4 C5 1.478(15) . ?
C5 H5 1.0000 . ?
C5 C6 1.505(17) . ?
C6 H6 1.0000 . ?
C7 H7A 0.9900 . ?
C7 H7B 0.9900 . ?
C7 C8 1.531(15) . ?
C8 H8A 0.9900 . ?
C8 H8B 0.9900 . ?
C8 C9 1.518(17) . ?
C9 H9A 0.9900 . ?
C9 H9B 0.9900 . ?
C9 C10 1.501(15) . ?
C10 H10A 0.9900 . ?
C10 H10B 0.9900 . ?
C10 C11 1.520(16) . ?
C11 H11A 0.9900 . ?
C11 H11B 0.9900 . ?
C11 C12 1.520(15) . ?
C12 H12A 0.9900 . ?
C12 H12B 0.9900 . ?
C12 C13 1.509(16) . ?
C13 H13A 0.9900 . ?
C13 H13B 0.9900 . ?
C13 C14 1.484(14) . ?
C14 H14A 0.9800 . ?
C14 H14B 0.9800 . ?
C14 H14C 0.9800 . ?
C21 H21 1.0000 . ?
C21 C22 1.510(15) . ?
C21 C26 1.513(15) . ?
C21 C27 1.526(16) . ?
C22 H22 1.0000 . ?
C22 C23 1.455(16) . ?
C23 H23 1.0000 . ?
C23 C24 1.505(15) . ?
C24 H24 1.0000 . ?
C24 C25 1.527(16) . ?
C25 H25 1.0000 . ?
C25 C26 1.506(17) . ?
C26 H26 1.0000 . ?
C27 H27A 0.9900 . ?
C27 H27B 0.9900 . ?
C27 C28 1.528(14) . ?
C28 H28A 0.9900 . ?
C28 H28B 0.9900 . ?
C28 C29 1.506(15) . ?
C29 H29A 0.9900 . ?
C29 H29B 0.9900 . ?
C29 C30 1.526(14) . ?
C30 H30A 0.9900 . ?
C30 H30B 0.9900 . ?
C30 C31 1.504(15) . ?
C31 H31A 0.9900 . ?
C31 H31B 0.9900 . ?
C31 C32 1.513(15) . ?
C32 H32A 0.9900 . ?
C32 H32B 0.9900 . ?
C32 C33 1.531(17) . ?
C33 H33A 0.9900 . ?
C33 H33B 0.9900 . ?
C33 C34 1.517(16) . ?
C34 H34A 0.9800 . ?
C34 H34B 0.9800 . ?
C34 H34C 0.9800 . ?
C41 H41 1.0000 . ?
C41 C42 1.537(16) . ?
C41 C46 1.516(15) . ?
C41 C47 1.532(16) . ?
C42 H42 1.0000 . ?
C42 C43 1.484(17) . ?
C43 H43 1.0000 . ?
C43 C44 1.503(16) . ?
C44 H44 1.0000 . ?
C44 C45 1.491(17) . ?
C45 H45 1.0000 . ?
C45 C46 1.497(17) . ?
C46 H46 1.0000 . ?
C47 H47A 0.9900 . ?
C47 H47B 0.9900 . ?
C47 C48 1.563(15) . ?
C48 H48A 0.9900 . ?
C48 H48B 0.9900 . ?
C48 C49 1.497(16) . ?
C49 H49A 0.9900 . ?
C49 H49B 0.9900 . ?
C49 C50 1.513(15) . ?
C50 H50A 0.9900 . ?
C50 H50B 0.9900 . ?
C50 C51 1.511(16) . ?
C51 H51A 0.9900 . ?
C51 H51B 0.9900 . ?
C51 C52 1.538(15) . ?
C52 H52A 0.9900 . ?
C52 H52B 0.9900 . ?
C52 C53 1.519(17) . ?
C53 H53A 0.9900 . ?
C53 H53B 0.9900 . ?
C53 C54 1.516(15) . ?
C54 H54A 0.9800 . ?
C54 H54B 0.9800 . ?
C54 H54C 0.9800 . ?

loop_
_geom_torsion_atom_site_label_1
_geom_torsion_atom_site_label_2
_geom_torsion_atom_site_label_3
_geom_torsion_atom_site_label_4
_geom_torsion
_geom_torsion_site_symmetry_1
_geom_torsion_site_symmetry_2
_geom_torsion_site_symmetry_3
_geom_torsion_site_symmetry_4
_geom_torsion_publ_flag
F2 C2 C3 F3 -55.7(13) . . . . ?
F2 C2 C3 C4 67.0(13) . . . . ?
F3 C3 C4 F4 57.6(15) . . . . ?
F3 C3 C4 C5 174.8(11) . . . . ?
F4 C4 C5 F5 -57.1(15) . . . . ?
F4 C4 C5 C6 66.8(14) . . . . ?
F5 C5 C6 F6 55.1(12) . . . . ?
F5 C5 C6 C1 174.7(9) . . . . ?
F22 C22 C23 F23 -53.6(13) . . . . ?
F22 C22 C23 C24 65.4(14) . . . . ?
F23 C23 C24 F24 60.7(13) . . . . ?
F23 C23 C24 C25 177.2(10) . . . . ?
F24 C24 C25 F25 -57.0(14) . . . . ?
F24 C24 C25 C26 65.8(13) . . . . ?
F25 C25 C26 F26 54.5(14) . . . . ?
F25 C25 C26 C21 173.9(10) . . . . ?
F42 C42 C43 F43 -55.2(13) . . . . ?
F42 C42 C43 C44 64.6(15) . . . . ?
F43 C43 C44 F44 57.2(15) . . . . ?
F43 C43 C44 C45 175.1(11) . . . . ?
F44 C44 C45 F45 -55.4(14) . . . . ?
F44 C44 C45 C46 62.9(15) . . . . ?
F45 C45 C46 F46 53.0(13) . . . . ?
F45 C45 C46 C41 173.7(10) . . . . ?
C1 C2 C3 F3 -173.5(9) . . . . ?
C1 C2 C3 C4 -50.7(15) . . . . ?
C1 C7 C8 C9 171.2(11) . . . . ?
C2 C1 C6 F6 69.6(15) . . . . ?
C2 C1 C6 C5 -49.6(15) . . . . ?
C2 C1 C7 C8 61.5(14) . . . . ?
C2 C3 C4 F4 -66.3(14) . . . . ?
C2 C3 C4 C5 50.9(16) . . . . ?
C3 C4 C5 F5 -173.8(11) . . . . ?
C3 C4 C5 C6 -50.0(15) . . . . ?
C4 C5 C6 F6 -68.5(13) . . . . ?
C4 C5 C6 C1 51.0(14) . . . . ?
C6 C1 C2 F2 -68.9(15) . . . . ?
C6 C1 C2 C3 48.6(15) . . . . ?
C6 C1 C7 C8 -167.5(10) . . . . ?
C7 C1 C2 F2 59.7(14) . . . . ?
C7 C1 C2 C3 177.1(11) . . . . ?
C7 C1 C6 F6 -60.7(14) . . . . ?
C7 C1 C6 C5 -179.9(10) . . . . ?
C7 C8 C9 C10 175.2(11) . . . . ?
C8 C9 C10 C11 -179.9(12) . . . . ?
C9 C10 C11 C12 177.0(11) . . . . ?
C10 C11 C12 C13 -179.7(11) . . . . ?
C11 C12 C13 C14 179.2(11) . . . . ?
C21 C22 C23 F23 -171.5(9) . . . . ?
C21 C22 C23 C24 -52.5(16) . . . . ?
C21 C27 C28 C29 -171.1(10) . . . . ?
C22 C21 C26 F26 73.5(14) . . . . ?
C22 C21 C26 C25 -46.3(15) . . . . ?
C22 C21 C27 C28 173.8(10) . . . . ?
C22 C23 C24 F24 -62.1(15) . . . . ?
C22 C23 C24 C25 54.3(15) . . . . ?
C23 C24 C25 F25 -176.0(11) . . . . ?
C23 C24 C25 C26 -53.2(14) . . . . ?
C24 C25 C26 F26 -67.3(12) . . . . ?
C24 C25 C26 C21 52.2(14) . . . . ?
C26 C21 C22 F22 -73.0(14) . . . . ?
C26 C21 C22 C23 45.8(15) . . . . ?
C26 C21 C27 C28 -55.2(14) . . . . ?
C27 C21 C22 F22 57.1(13) . . . . ?
C27 C21 C22 C23 175.9(11) . . . . ?
C27 C21 C26 F26 -56.4(14) . . . . ?
C27 C21 C26 C25 -176.2(11) . . . . ?
C27 C28 C29 C30 178.1(10) . . . . ?
C28 C29 C30 C31 -172.4(11) . . . . ?
C29 C30 C31 C32 177.1(10) . . . . ?
C30 C31 C32 C33 -175.0(12) . . . . ?
C31 C32 C33 C34 179.2(11) . . . . ?
C41 C42 C43 F43 -172.9(9) . . . . ?
C41 C42 C43 C44 -53.0(14) . . . . ?
C41 C47 C48 C49 -173.8(11) . . . . ?
C42 C41 C46 F46 72.7(14) . . . . ?
C42 C41 C46 C45 -49.0(15) . . . . ?
C42 C41 C47 C48 168.3(10) . . . . ?
C42 C43 C44 F44 -63.9(15) . . . . ?
C42 C43 C44 C45 53.9(15) . . . . ?
C43 C44 C45 F45 -173.0(10) . . . . ?
C43 C44 C45 C46 -54.7(15) . . . . ?
C44 C45 C46 F46 -65.2(14) . . . . ?
C44 C45 C46 C41 55.5(15) . . . . ?
C46 C41 C42 F42 -71.1(14) . . . . ?
C46 C41 C42 C43 47.9(14) . . . . ?
C46 C41 C47 C48 -61.8(14) . . . . ?
C47 C41 C42 F42 59.2(13) . . . . ?
C47 C41 C42 C43 178.3(10) . . . . ?
C47 C41 C46 F46 -56.0(14) . . . . ?
C47 C41 C46 C45 -177.6(11) . . . . ?
C47 C48 C49 C50 -175.9(10) . . . . ?
C48 C49 C50 C51 177.5(12) . . . . ?
C49 C50 C51 C52 -177.1(11) . . . . ?
C50 C51 C52 C53 179.2(12) . . . . ?
C51 C52 C53 C54 179.3(11) . . . . ?
